data_7702167
loop_
_publ_author_name
'Chakraborty, Sourav'
'Endres, Kevin J.'
'Bera, Ranajit'
'Wojtas, Lukasz'
'Moorefield, Charles N.'
'Saunders, Mary Jane'
'Das, Neeladri'
'Wesdemiotis, Chrys'
'Newkome, George R.'

_publ_section_title
;
 Concentration dependent supramolecular interconversions of
 triptycene-based cubic, prismatic, and tetrahedral structures.
;
_journal_issue 40
_journal_name_full 'Dalton transactions (Cambridge, England : 2003)'
_journal_page_first 14189
_journal_page_last 14194
_journal_paper_doi 10.1039/c7dt04571a
_journal_volume 47
_journal_year 2018
_chemical_absolute_configuration ad
_chemical_formula_moiety 'C520 H328 N72 Zn12'
_chemical_formula_sum 'C520 H328 N72 Zn12'
_chemical_formula_weight 8368.96
_space_group_crystal_system cubic
_space_group_IT_number 219
_space_group_name_Hall 'F -4a 2 3'
_space_group_name_H-M_alt 'F -4 3 c'
_atom_sites_solution_hydrogens geom
_audit_creation_date 2017-10-10
_audit_creation_method
;
Olex2 1.2
(compiled 2017.08.10 svn.r3458 for OlexSys, GUI svn.r5381)
;
_audit_update_record
;
2017-10-27 deposited with the CCDC.
2018-01-08 downloaded from the CCDC.
;
_cell_angle_alpha 90
_cell_angle_beta 90
_cell_angle_gamma 90
_cell_formula_units_Z 8
_cell_length_a 60.721(8)
_cell_length_b 60.721(8)
_cell_length_c 60.721(8)
_cell_measurement_reflns_used 9201
_cell_measurement_temperature 100(2)
_cell_measurement_theta_max 8.72
_cell_measurement_theta_min 2.25
_cell_volume 223881(5)
_computing_cell_refinement 'SAINT V8.38A (?, 2016)'
_computing_data_reduction 'SAINT V8.38A (?, 2016)'
_computing_molecular_graphics 'Olex2 (Dolomanov et al., 2009)'
_computing_publication_material 'Olex2 (Dolomanov et al., 2009)'
_computing_structure_refinement 'XL (Sheldrick, 2008)'
_diffrn_ambient_temperature 100.15
_diffrn_measured_fraction_theta_full 0.999
_diffrn_measured_fraction_theta_max 0.999
_diffrn_measurement_device_type 'Bruker D8 Venture PHOTON 100 CMOS'
_diffrn_measurement_method 'omega scans'
_diffrn_radiation_monochromator mirrors
_diffrn_radiation_wavelength 0.44281
_diffrn_reflns_av_R_equivalents 0.1119
_diffrn_reflns_av_unetI/netI 0.0233
_diffrn_reflns_Laue_measured_fraction_full 0.999
_diffrn_reflns_Laue_measured_fraction_max 0.999
_diffrn_reflns_limit_h_max 50
_diffrn_reflns_limit_h_min -50
_diffrn_reflns_limit_k_max 50
_diffrn_reflns_limit_k_min -50
_diffrn_reflns_limit_l_max 50
_diffrn_reflns_limit_l_min -50
_diffrn_reflns_number 414715
_diffrn_reflns_point_group_measured_fraction_full 0.999
_diffrn_reflns_point_group_measured_fraction_max 0.999
_diffrn_reflns_theta_full 10.631
_diffrn_reflns_theta_max 10.631
_diffrn_reflns_theta_min 0.836
_diffrn_source 'INCOATEC Imus micro-focus source'
_diffrn_standards_number 0
_exptl_absorpt_coefficient_mu 0.069
_exptl_absorpt_correction_T_max 1.0000
_exptl_absorpt_correction_T_min 0.8879
_exptl_absorpt_correction_type multi-scan
_exptl_absorpt_process_details
;
SADABS-2016/2 (Bruker,2016/2) was used for absorption correction.
wR2(int) was 0.0831 before and 0.0574 after correction.
The Ratio of minimum to maximum transmission is 0.8879.
The \l/2 correction factor is Not present.
;
_exptl_crystal_colour red
_exptl_crystal_density_diffrn 0.497
_exptl_crystal_description cube
_exptl_crystal_F_000 34496
_exptl_crystal_recrystallization_method 'Vapour deposition'
_exptl_crystal_size_max 0.06
_exptl_crystal_size_mid 0.06
_exptl_crystal_size_min 0.06
_refine_diff_density_max 0.207
_refine_diff_density_min -0.435
_refine_diff_density_rms 0.055
_refine_ls_abs_structure_details
;
 Flack x determined using 1871 quotients [(I+)-(I-)]/[(I+)+(I-)]
 (Parsons, Flack and Wagner, Acta Cryst. B69 (2013) 249-259).
;
_refine_ls_abs_structure_Flack 0.461(11)
_refine_ls_extinction_method none
_refine_ls_goodness_of_fit_ref 1.097
_refine_ls_hydrogen_treatment constr
_refine_ls_matrix_type full
_refine_ls_number_parameters 454
_refine_ls_number_reflns 5665
_refine_ls_number_restraints 1186
_refine_ls_restrained_S_all 1.044
_refine_ls_R_factor_all 0.1002
_refine_ls_R_factor_gt 0.0996
_refine_ls_shift/su_max 0.001
_refine_ls_shift/su_mean 0.000
_refine_ls_structure_factor_coef Fsqd
_refine_ls_weighting_details 'w=1/[\s^2^(Fo^2^)+(0.1968P)^2^] where P=(Fo^2^+2Fc^2^)/3'
_refine_ls_weighting_scheme calc
_refine_ls_wR_factor_gt 0.2558
_refine_ls_wR_factor_ref 0.2567
_reflns_Friedel_coverage 0.909
_reflns_Friedel_fraction_full 1.000
_reflns_Friedel_fraction_max 1.000
_reflns_number_gt 5534
_reflns_number_total 5665
_reflns_threshold_expression 'I > 2\s(I)'
_cod_data_source_file c7dt04571a2.cif
_cod_data_source_block 4
_cod_original_cell_volume 223885(90)
_cod_original_sg_symbol_Hall 'F -4c 2 3'
_cod_database_code 7702167
_shelx_shelxl_version_number 2016/6
_shelx_space_group_comment
;
The symmetry employed for this shelxl refinement is uniquely defined
by the following loop, which should always be used as a source of
symmetry information in preference to the above space-group names.
They are only intended as comments.
;
_shelx_estimated_absorpt_t_max 0.996
_shelx_estimated_absorpt_t_min 0.996
_olex2_refinement_description
;
1. Fixed Uiso
 At 1.2 times of:
  All C(H) groups
2. Restrained distances
 C8-C7 = C3-C14 = C5-C20 = C38-C33 = C44-C37 = C50-C35
 1.49 with sigma of 0.02
 C41-C43 = C40-C38 = C33-C35 = N32-C36 = N45-C49 = C46-C48 = C51-C53 = C50-C54
 2.38 with sigma of 0.02
 C42-C40 = C41-N39 = C34-N32 = C33-C37 = C44-C46 = N45-C47 = C51-C55 = C50-C52
 2.38 with sigma of 0.02
 C42-C38 = C43-N39 = C34-C36 = C35-C37 = C44-C48 = C49-C47 = C52-C54 = C53-C55
 2.38 with sigma of 0.02
 C56-C54 = C57-C53 = C26-C24 = C27-C23
 1.5 with sigma of 0.02
 C17-C16 = C18-C17 = C19-C18 = C19-C14 = C4-C3 = C5-C4 = C6-C5 = C7-C6 = C8-
 C13 = C13-C12 = C12-C11 = C11-C10 = C41-C40 = C42-C41 = C43-C42 = C43-C38 =
 C34-C33 = C35-C34 = C36-C35 = C37-C36 = C49-C44 = C49-C48 = C48-C47 = C47-C46 =
  C51-C50 = C52-C51 = C53-C52 = C54-C53 = C55-C54 = C55-C50 = C21-C20 = C22-C21
 = C23-C22 = C24-C23 = C25-C24 = C25-C20
 1.39 with sigma of 0.02
 N15-C16 = N15-C14 = N2-C3 = N2-C7 = N9-C8 = N9-C10 = N39-C40 = N39-C38 = N32-
 C33 = N32-C37 = N45-C44 = N45-C46
 1.34 with sigma of 0.02
 C19-C17 = C14-C16 = C5-C3 = C6-N2 = C13-N9 = C12-C10 = C24-C20 = C23-C21
 2.38 with sigma of 0.02
 C18-C14 = C19-N15 = C4-C6 = C5-C7 = C25-C23 = C24-C22 = C8-C12 = C13-C11
 2.38 with sigma of 0.02
 C18-C16 = C17-N15 = C4-N2 = C3-C7 = C25-C21 = C20-C22 = C8-C10 = N9-C11
 2.38 with sigma of 0.02
 C8-C11 = N9-C12 = C13-C10 = C7-C4 = C6-C3 = C5-N2 = C22-C25 = C23-C20 = C24-
 C21 = C14-C17 = C19-C16 = C18-N15 = N39-C42 = C41-C38 = C40-C43 = N32-C35 =
 C33-C36 = C34-C37 = N45-C48 = C44-C47 = C49-C46 = C50-C53 = C55-C52 = C54-C51
 2.74 with sigma of 0.04
3. Restrained planarity
 C20, C21, C22, C23, C24, C25
 with sigma of 0.01
 C8, N9, C10, C11, C12, C13
 with sigma of 0.01
 C44, N45, C46, C47, C48, C49
 with sigma of 0.01
 N32, C33, C34, C35, C36, C37
 with sigma of 0.01
 C38, N39, C40, C41, C42, C43
 with sigma of 0.01
 C50, C51, C52, C53, C54, C55
 with sigma of 0.01
 N2, C3, C4, C5, C6, C7
 with sigma of 0.01
 C14, N15, C16, C17, C18, C19
 with sigma of 0.01
4. Rigid bond restraints
 All non-hydrogen atoms
 with sigma for 1-2 distances of 0.01 and sigma for 1-3 distances of 0.01
5. Uiso/Uaniso restraints and constraints
All non-hydrogen atoms have similar U: within 2A with sigma of 0.04 and sigma
for terminal atoms of 0.08
6. Rigid body (RIGU) restrains
 All non-hydrogen atoms
 with sigma for 1-2 distances of 0.004 and sigma for 1-3 distances of 0.004
7.a Ternary CH refined with riding coordinates:
 C26(H26), C27(H27), C56(H56), C57(H57)
7.b Aromatic/amide H refined with riding coordinates:
 C4(H4), C6(H6), C10(H10), C11(H11), C12(H12), C13(H13), C16(H16), C17(H17),
 C18(H18), C19(H19), C21(H21), C22(H22), C25(H25), C34(H34), C36(H36), C40(H40),
  C41(H41), C42(H42), C43(H43), C46(H46), C47(H47), C48(H48), C49(H49),
 C51(H51), C52(H52), C55(H55)
;

loop_
_space_group_symop_operation_xyz
'x, y, z'
'-x, -y, z'
'-x, y, -z'
'x, -y, -z'
'z, x, y'
'z, -x, -y'
'-z, -x, y'
'-z, x, -y'
'y, z, x'
'-y, z, -x'
'y, -z, -x'
'-y, -z, x'
'y+1/2, x+1/2, z+1/2'
'-y+1/2, -x+1/2, z+1/2'
'y+1/2, -x+1/2, -z+1/2'
'-y+1/2, x+1/2, -z+1/2'
'x+1/2, z+1/2, y+1/2'
'-x+1/2, z+1/2, -y+1/2'
'-x+1/2, -z+1/2, y+1/2'
'x+1/2, -z+1/2, -y+1/2'
'z+1/2, y+1/2, x+1/2'
'z+1/2, -y+1/2, -x+1/2'
'-z+1/2, y+1/2, -x+1/2'
'-z+1/2, -y+1/2, x+1/2'
'x, y+1/2, z+1/2'
'-x, -y+1/2, z+1/2'
'-x, y+1/2, -z+1/2'
'x, -y+1/2, -z+1/2'
'z, x+1/2, y+1/2'
'z, -x+1/2, -y+1/2'
'-z, -x+1/2, y+1/2'
'-z, x+1/2, -y+1/2'
'y, z+1/2, x+1/2'
'-y, z+1/2, -x+1/2'
'y, -z+1/2, -x+1/2'
'-y, -z+1/2, x+1/2'
'y+1/2, x+1, z+1'
'-y+1/2, -x+1, z+1'
'y+1/2, -x+1, -z+1'
'-y+1/2, x+1, -z+1'
'x+1/2, z+1, y+1'
'-x+1/2, z+1, -y+1'
'-x+1/2, -z+1, y+1'
'x+1/2, -z+1, -y+1'
'z+1/2, y+1, x+1'
'z+1/2, -y+1, -x+1'
'-z+1/2, y+1, -x+1'
'-z+1/2, -y+1, x+1'
'x+1/2, y, z+1/2'
'-x+1/2, -y, z+1/2'
'-x+1/2, y, -z+1/2'
'x+1/2, -y, -z+1/2'
'z+1/2, x, y+1/2'
'z+1/2, -x, -y+1/2'
'-z+1/2, -x, y+1/2'
'-z+1/2, x, -y+1/2'
'y+1/2, z, x+1/2'
'-y+1/2, z, -x+1/2'
'y+1/2, -z, -x+1/2'
'-y+1/2, -z, x+1/2'
'y+1, x+1/2, z+1'
'-y+1, -x+1/2, z+1'
'y+1, -x+1/2, -z+1'
'-y+1, x+1/2, -z+1'
'x+1, z+1/2, y+1'
'-x+1, z+1/2, -y+1'
'-x+1, -z+1/2, y+1'
'x+1, -z+1/2, -y+1'
'z+1, y+1/2, x+1'
'z+1, -y+1/2, -x+1'
'-z+1, y+1/2, -x+1'
'-z+1, -y+1/2, x+1'
'x+1/2, y+1/2, z'
'-x+1/2, -y+1/2, z'
'-x+1/2, y+1/2, -z'
'x+1/2, -y+1/2, -z'
'z+1/2, x+1/2, y'
'z+1/2, -x+1/2, -y'
'-z+1/2, -x+1/2, y'
'-z+1/2, x+1/2, -y'
'y+1/2, z+1/2, x'
'-y+1/2, z+1/2, -x'
'y+1/2, -z+1/2, -x'
'-y+1/2, -z+1/2, x'
'y+1, x+1, z+1/2'
'-y+1, -x+1, z+1/2'
'y+1, -x+1, -z+1/2'
'-y+1, x+1, -z+1/2'
'x+1, z+1, y+1/2'
'-x+1, z+1, -y+1/2'
'-x+1, -z+1, y+1/2'
'x+1, -z+1, -y+1/2'
'z+1, y+1, x+1/2'
'z+1, -y+1, -x+1/2'
'-z+1, y+1, -x+1/2'
'-z+1, -y+1, x+1/2'

loop_
_atom_site_label
_atom_site_type_symbol
_atom_site_fract_x
_atom_site_fract_y
_atom_site_fract_z
_atom_site_U_iso_or_equiv
_atom_site_adp_type
_atom_site_occupancy
_atom_site_site_symmetry_order
_atom_site_calc_flag
_atom_site_refinement_flags_posn
_atom_site_refinement_flags_adp
_atom_site_refinement_flags_occupancy
Zn1 Zn 0.50099(3) 0.69075(3) 0.66831(3) 0.2144(10) Uani 1 1 d . U .
N2 N 0.53420(17) 0.69150(17) 0.66906(19) 0.202(4) Uani 1 1 d D U .
C3 C 0.5462(2) 0.68609(18) 0.6505(2) 0.212(5) Uani 1 1 d D U .
C4 C 0.56933(18) 0.68498(18) 0.65196(19) 0.187(4) Uani 1 1 d D U .
H4 H 0.577731 0.681256 0.639300 0.224 Uiso 1 1 calc R . .
C5 C 0.57975(19) 0.68923(18) 0.6715(2) 0.180(4) Uani 1 1 d D U .
C6 C 0.56840(17) 0.69461(17) 0.69011(18) 0.168(4) Uani 1 1 d D U .
H6 H 0.575791 0.697505 0.703589 0.202 Uiso 1 1 calc R . .
C7 C 0.54590(19) 0.69566(18) 0.68859(19) 0.182(4) Uani 1 1 d D U .
C8 C 0.5308(2) 0.70101(17) 0.7070(2) 0.188(4) Uani 1 1 d D U .
N9 N 0.50922(14) 0.69767(15) 0.70389(17) 0.183(3) Uani 1 1 d D U .
C10 C 0.4947(2) 0.70136(16) 0.7202(2) 0.198(4) Uani 1 1 d D U .
H10 H 0.479510 0.698812 0.717439 0.237 Uiso 1 1 calc R . .
C11 C 0.5009(3) 0.7087(2) 0.7410(2) 0.213(5) Uani 1 1 d D U .
H11 H 0.490431 0.711265 0.752372 0.256 Uiso 1 1 calc R . .
C12 C 0.5227(2) 0.7120(2) 0.7439(2) 0.226(6) Uani 1 1 d D U .
H12 H 0.527670 0.716944 0.757912 0.271 Uiso 1 1 calc R . .
C13 C 0.5384(2) 0.70852(19) 0.7274(2) 0.197(5) Uani 1 1 d D U .
H13 H 0.553582 0.711156 0.729900 0.236 Uiso 1 1 calc R . .
C14 C 0.5324(3) 0.6817(2) 0.6314(2) 0.235(6) Uani 1 1 d D U .
N15 N 0.5100(2) 0.6823(2) 0.6335(2) 0.241(5) Uani 1 1 d D U .
C16 C 0.4962(3) 0.6789(2) 0.6172(3) 0.275(7) Uani 1 1 d D U .
H16 H 0.480795 0.679521 0.619620 0.330 Uiso 1 1 calc R . .
C17 C 0.5046(3) 0.6743(3) 0.5962(3) 0.296(9) Uani 1 1 d D U .
H17 H 0.494870 0.671813 0.584210 0.355 Uiso 1 1 calc R . .
C18 C 0.5276(3) 0.6734(3) 0.5932(3) 0.281(8) Uani 1 1 d D U .
H18 H 0.533601 0.670137 0.579165 0.337 Uiso 1 1 calc R . .
C19 C 0.5410(2) 0.6771(3) 0.6106(3) 0.270(8) Uani 1 1 d D U .
H19 H 0.556536 0.676675 0.608674 0.324 Uiso 1 1 calc R . .
C20 C 0.60448(18) 0.68636(18) 0.67280(17) 0.161(3) Uani 1 1 d D U .
C21 C 0.6169(2) 0.69962(16) 0.68641(15) 0.158(3) Uani 1 1 d D U .
H21 H 0.610313 0.710998 0.694877 0.189 Uiso 1 1 calc R . .
C22 C 0.63929(18) 0.69581(14) 0.68732(15) 0.153(3) Uani 1 1 d D U .
H22 H 0.648251 0.704682 0.696575 0.184 Uiso 1 1 calc R . .
C23 C 0.64903(18) 0.67895(17) 0.67471(17) 0.170(4) Uani 1 1 d D U .
C24 C 0.6355(2) 0.66600(17) 0.66109(16) 0.160(4) Uani 1 1 d D U .
C25 C 0.61371(19) 0.66966(16) 0.66047(15) 0.150(3) Uani 1 1 d D U .
H25 H 0.604586 0.660687 0.651469 0.180 Uiso 1 1 calc R . .
C26 C 0.64913(19) 0.64913(19) 0.64913(19) 0.149(5) Uani 1 3 d DS TU P
H26 H 0.639627 0.639626 0.639627 0.178 Uiso 1 3 calc RS T P
C27 C 0.6731(2) 0.6731(2) 0.6731(2) 0.166(5) Uani 1 3 d DS TU P
H27 H 0.682628 0.682629 0.682628 0.199 Uiso 1 3 calc RS T P
N32 N 0.46759(18) 0.6884(2) 0.66914(15) 0.189(3) Uani 1 1 d D U .
C33 C 0.4550(2) 0.7061(2) 0.66684(16) 0.186(4) Uani 1 1 d D U .
C34 C 0.4323(2) 0.7050(2) 0.66777(19) 0.195(5) Uani 1 1 d D U .
H34 H 0.423603 0.717902 0.666082 0.234 Uiso 1 1 calc R . .
C35 C 0.42247(19) 0.6846(2) 0.67125(19) 0.184(4) Uani 1 1 d D U .
C36 C 0.4349(2) 0.6660(2) 0.67368(19) 0.198(5) Uani 1 1 d D U .
H36 H 0.428291 0.652029 0.676132 0.238 Uiso 1 1 calc R . .
C37 C 0.4578(2) 0.6682(2) 0.6724(2) 0.204(5) Uani 1 1 d D U .
C38 C 0.4675(2) 0.7266(2) 0.66176(17) 0.183(4) Uani 1 1 d D U .
N39 N 0.48990(17) 0.7236(2) 0.66111(17) 0.213(4) Uani 1 1 d D U .
C40 C 0.5033(2) 0.7406(3) 0.6548(2) 0.228(6) Uani 1 1 d D U .
H40 H 0.518780 0.738491 0.654352 0.273 Uiso 1 1 calc R . .
C41 C 0.4947(3) 0.7604(3) 0.6490(2) 0.227(5) Uani 1 1 d D U .
H41 H 0.504093 0.772053 0.644589 0.272 Uiso 1 1 calc R . .
C42 C 0.4724(3) 0.7634(2) 0.6497(2) 0.232(6) Uani 1 1 d D U .
H42 H 0.466514 0.777316 0.645636 0.279 Uiso 1 1 calc R . .
C43 C 0.4583(2) 0.7467(2) 0.6561(2) 0.204(5) Uani 1 1 d D U .
H43 H 0.442847 0.749015 0.656552 0.244 Uiso 1 1 calc R . .
C44 C 0.4741(2) 0.6509(2) 0.67737(19) 0.216(5) Uani 1 1 d D U .
N45 N 0.4964(2) 0.65572(19) 0.67438(17) 0.219(4) Uani 1 1 d D U .
C46 C 0.5115(2) 0.6404(3) 0.6760(2) 0.245(6) Uani 1 1 d D U .
H46 H 0.526512 0.644174 0.673877 0.294 Uiso 1 1 calc R . .
C47 C 0.5057(3) 0.6185(3) 0.6808(2) 0.250(7) Uani 1 1 d D U .
H47 H 0.516692 0.607466 0.681981 0.299 Uiso 1 1 calc R . .
C48 C 0.4831(3) 0.6133(3) 0.6838(2) 0.257(7) Uani 1 1 d D U .
H48 H 0.479049 0.598549 0.687061 0.309 Uiso 1 1 calc R . .
C49 C 0.4670(2) 0.6291(3) 0.6822(2) 0.240(6) Uani 1 1 d D U .
H49 H 0.451906 0.625680 0.684296 0.288 Uiso 1 1 calc R . .
C50 C 0.39744(18) 0.6842(2) 0.67209(18) 0.184(4) Uani 1 1 d D U .
C51 C 0.3842(2) 0.69830(19) 0.68368(17) 0.179(4) Uani 1 1 d D U .
H51 H 0.390682 0.710401 0.691226 0.215 Uiso 1 1 calc R . .
C52 C 0.3615(2) 0.6952(2) 0.68463(17) 0.189(5) Uani 1 1 d D U .
H52 H 0.352406 0.705117 0.692654 0.226 Uiso 1 1 calc R . .
C53 C 0.35256(19) 0.6774(2) 0.67359(19) 0.180(4) Uani 1 1 d D U .
C54 C 0.3653(2) 0.6631(2) 0.66162(19) 0.181(4) Uani 1 1 d D U .
C55 C 0.3883(2) 0.6663(2) 0.66099(18) 0.185(4) Uani 1 1 d D U .
H55 H 0.397507 0.656342 0.653122 0.222 Uiso 1 1 calc R . .
C56 C 0.35313(19) 0.64687(19) 0.64687(19) 0.170(5) Uani 1 3 d DS TU P
H56 H 0.362637 0.637364 0.637364 0.204 Uiso 1 3 calc RS T P
C57 C 0.32832(18) 0.67168(18) 0.67168(18) 0.165(5) Uani 1 3 d DS TU P
H57 H 0.318816 0.681184 0.681184 0.198 Uiso 1 3 calc RS T P

loop_
_atom_site_aniso_label
_atom_site_aniso_U_11
_atom_site_aniso_U_22
_atom_site_aniso_U_33
_atom_site_aniso_U_23
_atom_site_aniso_U_13
_atom_site_aniso_U_12
Zn1 0.1661(13) 0.2557(18) 0.2214(16) 0.0022(11) -0.0295(12) 0.0290(13)
N2 0.162(6) 0.267(11) 0.178(7) 0.042(8) -0.016(5) 0.038(6)
C3 0.150(7) 0.294(15) 0.193(9) 0.011(10) -0.005(6) -0.007(10)
C4 0.153(7) 0.245(12) 0.162(8) 0.002(8) -0.007(6) 0.034(9)
C5 0.173(7) 0.220(11) 0.148(8) -0.011(8) 0.000(6) 0.046(8)
C6 0.143(6) 0.210(10) 0.153(8) 0.005(7) -0.004(6) 0.035(8)
C7 0.140(6) 0.229(11) 0.179(8) 0.031(8) 0.002(6) 0.036(8)
C8 0.131(7) 0.214(11) 0.217(9) -0.021(9) 0.003(6) 0.011(8)
N9 0.107(5) 0.218(9) 0.223(7) -0.006(6) -0.005(5) 0.019(6)
C10 0.166(10) 0.190(10) 0.237(10) -0.014(10) 0.026(8) 0.020(8)
C11 0.179(9) 0.266(14) 0.195(9) 0.013(9) 0.032(10) 0.008(12)
C12 0.183(10) 0.279(16) 0.216(11) 0.006(11) 0.014(9) 0.025(12)
C13 0.151(9) 0.245(13) 0.193(9) -0.010(9) -0.027(6) 0.052(9)
C14 0.186(8) 0.323(17) 0.195(9) 0.027(11) -0.033(7) 0.049(12)
N15 0.174(8) 0.317(13) 0.233(8) -0.044(8) -0.033(6) 0.008(9)
C16 0.213(12) 0.38(2) 0.233(11) -0.052(16) -0.057(10) 0.005(15)
C17 0.210(11) 0.46(2) 0.223(11) -0.034(16) -0.058(12) -0.018(17)
C18 0.211(11) 0.41(2) 0.218(12) 0.012(14) -0.055(10) 0.003(16)
C19 0.186(11) 0.41(2) 0.213(11) -0.021(15) -0.033(8) 0.051(14)
C20 0.159(7) 0.169(9) 0.155(9) -0.004(6) 0.007(6) 0.012(7)
C21 0.182(8) 0.162(9) 0.129(8) -0.015(6) 0.017(7) 0.026(7)
C22 0.179(8) 0.105(6) 0.176(9) -0.008(5) -0.019(7) 0.005(6)
C23 0.191(8) 0.135(8) 0.183(10) -0.023(6) -0.031(7) 0.023(7)
C24 0.169(8) 0.168(9) 0.142(8) -0.027(6) 0.006(7) 0.002(7)
C25 0.169(7) 0.150(8) 0.130(7) 0.006(6) -0.001(7) 0.011(6)
C26 0.149(5) 0.149(5) 0.149(5) -0.003(6) -0.003(6) -0.003(6)
C27 0.166(5) 0.166(5) 0.166(5) -0.007(6) -0.007(6) -0.007(6)
N32 0.184(6) 0.188(7) 0.193(8) -0.026(8) -0.032(6) 0.034(5)
C33 0.157(7) 0.192(8) 0.208(11) -0.025(9) -0.050(9) 0.020(6)
C34 0.162(7) 0.157(8) 0.266(14) -0.050(9) -0.020(10) 0.014(7)
C35 0.166(7) 0.164(8) 0.223(11) -0.031(9) 0.004(8) 0.029(6)
C36 0.156(7) 0.180(8) 0.259(12) -0.043(9) -0.063(9) 0.033(6)
C37 0.158(7) 0.186(8) 0.268(14) -0.062(9) -0.070(9) 0.028(6)
C38 0.156(7) 0.189(8) 0.205(11) -0.027(8) -0.009(8) 0.031(6)
N39 0.142(6) 0.240(7) 0.257(10) -0.005(7) -0.054(8) 0.006(5)
C40 0.165(10) 0.226(10) 0.292(17) -0.023(12) -0.067(10) -0.015(8)
C41 0.210(11) 0.241(11) 0.230(12) -0.011(11) -0.047(12) 0.012(10)
C42 0.213(11) 0.207(12) 0.277(16) 0.006(11) -0.072(14) 0.016(9)
C43 0.185(10) 0.160(8) 0.266(14) -0.064(9) -0.024(9) 0.046(7)
C44 0.171(8) 0.209(9) 0.266(14) -0.027(11) -0.057(10) 0.046(7)
N45 0.168(7) 0.238(7) 0.251(9) -0.032(7) -0.063(8) 0.057(6)
C46 0.192(11) 0.272(11) 0.272(17) -0.020(14) -0.024(11) 0.093(10)
C47 0.217(11) 0.286(12) 0.245(14) 0.025(14) -0.017(12) 0.111(13)
C48 0.220(12) 0.278(13) 0.274(15) 0.062(13) -0.004(13) 0.104(10)
C49 0.213(11) 0.230(11) 0.275(15) 0.047(13) -0.045(11) 0.075(8)
C50 0.156(7) 0.191(10) 0.204(11) -0.028(8) -0.001(8) 0.026(7)
C51 0.154(7) 0.185(10) 0.200(10) -0.030(8) -0.008(8) 0.030(7)
C52 0.164(7) 0.220(12) 0.181(10) -0.061(9) -0.005(8) 0.025(8)
C53 0.179(8) 0.180(10) 0.182(11) -0.033(7) -0.013(8) 0.023(7)
C54 0.173(8) 0.185(10) 0.186(10) -0.023(7) 0.015(8) 0.016(8)
C55 0.178(8) 0.191(10) 0.185(10) -0.024(8) 0.018(8) 0.013(8)
C56 0.170(5) 0.170(5) 0.170(5) -0.021(6) 0.021(6) 0.021(6)
C57 0.165(5) 0.165(5) 0.165(5) -0.019(6) 0.019(6) 0.019(6)

loop_
_atom_type_symbol
_atom_type_description
_atom_type_scat_dispersion_real
_atom_type_scat_dispersion_imag
_atom_type_scat_source
C C 0.0000 0.0010 'International Tables Vol C Tables 4.2.6.8 and 6.1.1.4'
H H 0.0000 0.0000 'International Tables Vol C Tables 4.2.6.8 and 6.1.1.4'
N N 0.0010 0.0010 'International Tables Vol C Tables 4.2.6.8 and 6.1.1.4'
Zn Zn 0.2800 0.6110 'International Tables Vol C Tables 4.2.6.8 and 6.1.1.4'

loop_
_geom_angle_atom_site_label_1
_geom_angle_atom_site_label_2
_geom_angle_atom_site_label_3
_geom_angle
_geom_angle_site_symmetry_1
_geom_angle_site_symmetry_3
N2 Zn1 N9 75.7(4) . .
N2 Zn1 N15 77.4(5) . .
N2 Zn1 N32 176.1(4) . .
N2 Zn1 N39 107.2(4) . .
N2 Zn1 N45 98.4(4) . .
N15 Zn1 N9 152.9(4) . .
N32 Zn1 N9 102.2(3) . .
N32 Zn1 N15 104.5(4) . .
N32 Zn1 N39 76.1(5) . .
N32 Zn1 N45 78.4(5) . .
N39 Zn1 N9 95.2(3) . .
N39 Zn1 N15 95.6(4) . .
N39 Zn1 N45 154.3(4) . .
N45 Zn1 N9 92.7(3) . .
N45 Zn1 N15 88.1(4) . .
C3 N2 Zn1 120.2(9) . .
C3 N2 C7 117.7(10) . .
C7 N2 Zn1 121.9(9) . .
N2 C3 C4 119.1(11) . .
N2 C3 C14 113.0(12) . .
C4 C3 C14 127.9(13) . .
C3 C4 H4 119.8 . .
C5 C4 C3 120.4(10) . .
C5 C4 H4 119.8 . .
C4 C5 C20 118.9(10) . .
C6 C5 C4 122.0(10) . .
C6 C5 C20 118.9(10) . .
C5 C6 H6 121.4 . .
C5 C6 C7 117.3(10) . .
C7 C6 H6 121.4 . .
N2 C7 C8 111.2(11) . .
C6 C7 N2 123.5(10) . .
C6 C7 C8 125.3(11) . .
N9 C8 C7 118.0(12) . .
N9 C8 C13 119.7(10) . .
C13 C8 C7 122.3(12) . .
C8 N9 Zn1 112.2(8) . .
C8 N9 C10 120.9(10) . .
C10 N9 Zn1 126.3(8) . .
N9 C10 H10 118.5 . .
N9 C10 C11 123.1(12) . .
C11 C10 H10 118.5 . .
C10 C11 H11 122.2 . .
C12 C11 C10 115.5(12) . .
C12 C11 H11 122.2 . .
C11 C12 H12 118.3 . .
C11 C12 C13 123.3(13) . .
C13 C12 H12 118.3 . .
C8 C13 C12 117.5(11) . .
C8 C13 H13 121.3 . .
C12 C13 H13 121.3 . .
N15 C14 C3 119.5(14) . .
N15 C14 C19 117.8(12) . .
C19 C14 C3 122.7(14) . .
C14 N15 Zn1 109.8(9) . .
C16 N15 Zn1 126.2(10) . .
C16 N15 C14 124.0(12) . .
N15 C16 H16 120.4 . .
N15 C16 C17 119.1(14) . .
C17 C16 H16 120.4 . .
C16 C17 H17 120.5 . .
C16 C17 C18 118.9(13) . .
C18 C17 H17 120.5 . .
C17 C18 H18 120.3 . .
C19 C18 C17 119.3(14) . .
C19 C18 H18 120.3 . .
C14 C19 H19 119.6 . .
C18 C19 C14 120.8(13) . .
C18 C19 H19 119.6 . .
C21 C20 C5 120.5(11) . .
C21 C20 C25 122.1(10) . .
C25 C20 C5 117.3(11) . .
C20 C21 H21 121.1 . .
C22 C21 C20 117.7(9) . .
C22 C21 H21 121.1 . .
C21 C22 H22 119.5 . .
C21 C22 C23 120.9(9) . .
C23 C22 H22 119.5 . .
C22 C23 C27 127.8(12) . .
C24 C23 C22 118.7(9) . .
C24 C23 C27 113.4(12) . .
C23 C24 C26 110.1(12) . .
C25 C24 C23 120.0(9) . .
C25 C24 C26 129.9(12) . .
C20 C25 H25 119.8 . .
C24 C25 C20 120.5(10) . .
C24 C25 H25 119.8 . .
C24 C26 C24 108.2(9) 5 .
C24 C26 C24 108.2(9) 9 .
C24 C26 C24 108.2(9) 9 5
C24 C26 H26 110.8 9 .
C24 C26 H26 110.8 . .
C24 C26 H26 110.8 5 .
C23 C27 C23 105.9(10) 5 9
C23 C27 C23 106.0(10) 5 .
C23 C27 C23 105.9(10) 9 .
C23 C27 H27 112.8 5 .
C23 C27 H27 112.8 . .
C23 C27 H27 112.8 9 .
C33 N32 Zn1 120.7(9) . .
C33 N32 C37 119.3(11) . .
C37 N32 Zn1 120.0(8) . .
N32 C33 C34 121.8(11) . .
N32 C33 C38 114.3(12) . .
C34 C33 C38 123.7(12) . .
C33 C34 H34 120.7 . .
C33 C34 C35 118.5(10) . .
C35 C34 H34 120.7 . .
C34 C35 C50 116.4(10) . .
C36 C35 C34 121.0(11) . .
C36 C35 C50 122.6(11) . .
C35 C36 H36 121.2 . .
C35 C36 C37 117.6(11) . .
C37 C36 H36 121.2 . .
N32 C37 C36 121.7(11) . .
N32 C37 C44 111.9(11) . .
C36 C37 C44 125.8(13) . .
N39 C38 C33 113.3(12) . .
N39 C38 C43 120.5(11) . .
C43 C38 C33 125.9(12) . .
C38 N39 Zn1 115.4(9) . .
C40 N39 Zn1 124.8(9) . .
C40 N39 C38 119.7(11) . .
N39 C40 H40 119.6 . .
C41 C40 N39 120.7(12) . .
C41 C40 H40 119.6 . .
C40 C41 H41 120.2 . .
C40 C41 C42 119.6(13) . .
C42 C41 H41 120.2 . .
C41 C42 H42 119.2 . .
C41 C42 C43 121.6(13) . .
C43 C42 H42 119.2 . .
C38 C43 H43 121.1 . .
C42 C43 C38 117.8(12) . .
C42 C43 H43 121.1 . .
N45 C44 C37 118.3(13) . .
N45 C44 C49 120.9(11) . .
C49 C44 C37 120.3(13) . .
C44 N45 Zn1 110.5(8) . .
C46 N45 Zn1 128.2(11) . .
C46 N45 C44 121.3(12) . .
N45 C46 H46 119.6 . .
N45 C46 C47 120.9(14) . .
C47 C46 H46 119.6 . .
C46 C47 H47 120.7 . .
C46 C47 C48 118.6(12) . .
C48 C47 H47 120.7 . .
C47 C48 H48 119.3 . .
C49 C48 C47 121.4(13) . .
C49 C48 H48 119.3 . .
C44 C49 H49 121.6 . .
C48 C49 C44 116.9(13) . .
C48 C49 H49 121.6 . .
C51 C50 C35 126.5(11) . .
C51 C50 C55 120.4(10) . .
C55 C50 C35 113.0(11) . .
C50 C51 H51 119.4 . .
C50 C51 C52 121.2(11) . .
C52 C51 H51 119.4 . .
C51 C52 H52 120.9 . .
C53 C52 C51 118.2(10) . .
C53 C52 H52 120.9 . .
C52 C53 C57 126.8(12) . .
C54 C53 C52 122.0(11) . .
C54 C53 C57 111.1(12) . .
C53 C54 C55 119.1(10) . .
C53 C54 C56 116.7(13) . .
C55 C54 C56 123.5(12) . .
C50 C55 C54 119.0(10) . .
C50 C55 H55 120.5 . .
C54 C55 H55 120.5 . .
C54 C56 C54 102.6(10) . 10_656
C54 C56 C54 102.6(10) 10_656 7_665
C54 C56 C54 102.6(10) . 7_665
C54 C56 H56 115.7 . .
C54 C56 H56 115.7 10_656 .
C54 C56 H56 115.7 7_665 .
C53 C57 C53 106.3(9) . 10_656
C53 C57 C53 106.3(9) 10_656 7_665
C53 C57 C53 106.3(9) . 7_665
C53 C57 H57 112.5 . .
C53 C57 H57 112.5 7_665 .
C53 C57 H57 112.5 10_656 .

loop_
_geom_bond_atom_site_label_1
_geom_bond_atom_site_label_2
_geom_bond_distance
Zn1 N2 2.018(11)
Zn1 N9 2.257(11)
Zn1 N15 2.244(13)
Zn1 N32 2.034(11)
Zn1 N39 2.151(12)
Zn1 N45 2.177(12)
N2 C3 1.379(14)
N2 C7 1.405(13)
C3 C4 1.410(14)
C3 C14 1.459(15)
C4 H4 0.9500
C4 C5 1.367(13)
C5 C6 1.365(13)
C5 C20 1.514(14)
C6 H6 0.9500
C6 C7 1.371(12)
C7 C8 1.481(14)
C8 N9 1.338(12)
C8 C13 1.399(14)
N9 C10 1.347(13)
C10 H10 0.9500
C10 C11 1.388(14)
C11 H11 0.9500
C11 C12 1.354(16)
C12 H12 0.9500
C12 C13 1.400(15)
C13 H13 0.9500
C14 N15 1.362(15)
C14 C19 1.392(16)
N15 C16 1.313(15)
C16 H16 0.9500
C16 C17 1.397(17)
C17 H17 0.9500
C17 C18 1.411(17)
C18 H18 0.9500
C18 C19 1.354(16)
C19 H19 0.9500
C20 C21 1.380(13)
C20 C25 1.380(12)
C21 H21 0.9500
C21 C22 1.378(12)
C22 H22 0.9500
C22 C23 1.409(12)
C23 C24 1.406(13)
C23 C27 1.508(13)
C24 C25 1.342(12)
C24 C26 1.503(11)
C25 H25 0.9500
C26 H26 1.0000
C27 H27 1.0000
N32 C33 1.329(13)
N32 C37 1.375(14)
C33 C34 1.383(14)
C33 C38 1.487(14)
C34 H34 0.9500
C34 C35 1.395(14)
C35 C36 1.366(13)
C35 C50 1.521(14)
C36 H36 0.9500
C36 C37 1.395(14)
C37 C44 1.476(15)
C38 N39 1.376(13)
C38 C43 1.384(14)
N39 C40 1.368(14)
C40 H40 0.9500
C40 C41 1.355(15)
C41 H41 0.9500
C41 C42 1.364(16)
C42 H42 0.9500
C42 C43 1.382(16)
C43 H43 0.9500
C44 N45 1.402(15)
C44 C49 1.419(16)
N45 C46 1.306(14)
C46 H46 0.9500
C46 C47 1.406(17)
C47 H47 0.9500
C47 C48 1.420(17)
C48 H48 0.9500
C48 C49 1.374(15)
C49 H49 0.9500
C50 C51 1.367(13)
C50 C55 1.394(14)
C51 H51 0.9500
C51 C52 1.394(13)
C52 H52 0.9500
C52 C53 1.383(14)
C53 C54 1.372(13)
C53 C57 1.518(13)
C54 C55 1.413(14)
C54 C56 1.524(13)
C55 H55 0.9500
C56 H56 1.0000
C57 H57 1.0000

loop_
_geom_torsion_atom_site_label_1
_geom_torsion_atom_site_label_2
_geom_torsion_atom_site_label_3
_geom_torsion_atom_site_label_4
_geom_torsion
_geom_torsion_site_symmetry_4
Zn1 N2 C3 C4 -174.8(7) .
Zn1 N2 C3 C14 4.0(9) .
Zn1 N2 C7 C6 174.7(8) .
Zn1 N2 C7 C8 -4.7(10) .
Zn1 N9 C10 C11 -170.1(8) .
Zn1 N15 C16 C17 178.5(11) .
Zn1 N32 C33 C34 -178.7(6) .
Zn1 N32 C33 C38 5.2(9) .
Zn1 N32 C37 C36 178.3(7) .
Zn1 N32 C37 C44 6.1(10) .
Zn1 N39 C40 C41 175.2(8) .
Zn1 N45 C46 C47 177.6(8) .
N2 C3 C4 C5 0.0(4) .
N2 C3 C14 N15 -2.6(12) .
N2 C3 C14 C19 176.3(9) .
N2 C7 C8 N9 10.9(10) .
N2 C7 C8 C13 -171.7(7) .
C3 N2 C7 C6 0.0(8) .
C3 N2 C7 C8 -179.5(8) .
C3 C4 C5 C6 0.1(9) .
C3 C4 C5 C20 175.8(9) .
C3 C14 N15 Zn1 0.3(10) .
C3 C14 N15 C16 179.0(13) .
C3 C14 C19 C18 -179.3(13) .
C4 C3 C14 N15 176.0(7) .
C4 C3 C14 C19 -5.1(15) .
C4 C5 C6 C7 -0.1(11) .
C4 C5 C20 C21 147.7(7) .
C4 C5 C20 C25 -34.3(11) .
C5 C6 C7 N2 0.1(11) .
C5 C6 C7 C8 179.4(10) .
C5 C20 C21 C22 178.4(8) .
C5 C20 C25 C24 -179.1(9) .
C6 C5 C20 C21 -36.5(11) .
C6 C5 C20 C25 141.6(8) .
C6 C7 C8 N9 -168.6(8) .
C6 C7 C8 C13 8.9(14) .
C7 N2 C3 C4 0.0(4) .
C7 N2 C3 C14 178.8(11) .
C7 C8 N9 Zn1 -11.4(8) .
C7 C8 N9 C10 177.3(9) .
C7 C8 C13 C12 -176.8(10) .
C8 N9 C10 C11 -0.1(4) .
N9 C8 C13 C12 0.6(9) .
N9 C10 C11 C12 0.0(9) .
C10 C11 C12 C13 0.5(12) .
C11 C12 C13 C8 -0.7(12) .
C13 C8 N9 Zn1 171.1(7) .
C13 C8 N9 C10 -0.2(4) .
C14 C3 C4 C5 -178.6(12) .
C14 N15 C16 C17 -0.1(5) .
N15 C14 C19 C18 -0.4(10) .
N15 C16 C17 C18 0.3(10) .
C16 C17 C18 C19 -0.5(13) .
C17 C18 C19 C14 0.6(14) .
C19 C14 N15 Zn1 -178.6(9) .
C19 C14 N15 C16 0.1(5) .
C20 C5 C6 C7 -175.8(9) .
C20 C21 C22 C23 0.1(4) .
C21 C20 C25 C24 -1.1(8) .
C21 C22 C23 C24 0.1(8) .
C21 C22 C23 C27 177.6(8) .
C22 C23 C24 C25 -0.8(10) .
C22 C23 C24 C26 179.9(7) .
C22 C23 C27 C23 125.0(13) 5
C22 C23 C27 C23 -122.7(13) 9
C23 C24 C25 C20 1.3(11) .
C23 C24 C26 C24 -59.6(11) 9
C23 C24 C26 C24 57.3(11) 5
C24 C23 C27 C23 54.9(11) 9
C24 C23 C27 C23 -57.3(11) 5
C25 C20 C21 C22 0.4(4) .
C25 C24 C26 C24 121.1(14) 9
C25 C24 C26 C24 -122.0(14) 5
C26 C24 C25 C20 -179.5(8) .
C27 C23 C24 C25 -178.6(8) .
C27 C23 C24 C26 2.0(8) .
N32 C33 C34 C35 0.1(4) .
N32 C33 C38 N39 -2.2(9) .
N32 C33 C38 C43 172.0(7) .
N32 C37 C44 N45 -10.8(11) .
N32 C37 C44 C49 177.2(8) .
C33 N32 C37 C36 -0.7(9) .
C33 N32 C37 C44 -172.9(9) .
C33 C34 C35 C36 0.0(9) .
C33 C34 C35 C50 -179.9(9) .
C33 C38 N39 Zn1 -1.4(8) .
C33 C38 N39 C40 174.4(9) .
C33 C38 C43 C42 -173.4(11) .
C34 C33 C38 N39 -178.2(6) .
C34 C33 C38 C43 -4.0(12) .
C34 C35 C36 C37 -0.3(11) .
C34 C35 C50 C51 -46.8(11) .
C34 C35 C50 C55 138.6(8) .
C35 C36 C37 N32 0.7(12) .
C35 C36 C37 C44 171.8(10) .
C35 C50 C51 C52 -174.6(10) .
C35 C50 C55 C54 176.0(10) .
C36 C35 C50 C51 133.4(9) .
C36 C35 C50 C55 -41.2(12) .
C36 C37 C44 N45 177.4(8) .
C36 C37 C44 C49 5.4(14) .
C37 N32 C33 C34 0.3(4) .
C37 N32 C33 C38 -175.8(9) .
C37 C44 N45 Zn1 10.0(9) .
C37 C44 N45 C46 -172.0(10) .
C37 C44 C49 C48 171.8(11) .
C38 C33 C34 C35 175.8(10) .
C38 N39 C40 C41 -0.1(4) .
N39 C38 C43 C42 0.4(9) .
N39 C40 C41 C42 0.2(9) .
C40 C41 C42 C43 0.0(12) .
C41 C42 C43 C38 -0.3(12) .
C43 C38 N39 Zn1 -176.0(7) .
C43 C38 N39 C40 -0.2(4) .
C44 N45 C46 C47 0.0(4) .
N45 C44 C49 C48 0.0(9) .
N45 C46 C47 C48 0.1(9) .
C46 C47 C48 C49 -0.2(12) .
C47 C48 C49 C44 0.1(12) .
C49 C44 N45 Zn1 -178.1(7) .
C49 C44 N45 C46 0.0(4) .
C50 C35 C36 C37 179.5(10) .
C50 C51 C52 C53 0.3(4) .
C51 C50 C55 C54 1.0(8) .
C51 C52 C53 C54 -1.0(9) .
C51 C52 C53 C57 -177.2(9) .
C52 C53 C54 C55 1.7(11) .
C52 C53 C54 C56 -169.0(9) .
C52 C53 C57 C53 -131.4(13) 7_665
C52 C53 C57 C53 115.7(14) 10_656
C53 C54 C55 C50 -1.7(11) .
C53 C54 C56 C54 -57.7(10) 7_665
C53 C54 C56 C54 48.5(11) 10_656
C54 C53 C57 C53 52.1(11) 7_665
C54 C53 C57 C53 -60.8(11) 10_656
C55 C50 C51 C52 -0.3(4) .
C55 C54 C56 C54 132.0(13) 7_665
C55 C54 C56 C54 -121.8(14) 10_656
C56 C54 C55 C50 168.3(9) .
C57 C53 C54 C55 178.4(8) .
C57 C53 C54 C56 7.7(10) .

loop_
_platon_squeeze_void_nr
_platon_squeeze_void_average_x
_platon_squeeze_void_average_y
_platon_squeeze_void_average_z
_platon_squeeze_void_volume
_platon_squeeze_void_count_electrons
_platon_squeeze_void_content
1 0.243 0.039 0.060 144284 27528 ' '
